data_4321428
loop_
_publ_author_name
'Reiner Anwander'
'J\"org Eppinger'
'Iris Nagl'
'Wolfgang Scherer'
'Maxim Tafipolsky'
'Peter Sirsch'

_publ_contact_author_address
;
 Anorganisch-chemisches Institut
 Technische Universit\"at M\"unchen
 Lichtenbergstrasse 4
 D-85747 Garching bei M\"unchen (Germany)
;
_publ_contact_author_email reiner.anwander@ch.tum.de
_publ_contact_author_fax 49(89)28913473
_publ_contact_author_name ' Dr. Reiner Anwander'
_publ_contact_author_phone 49(89)28913096
_publ_section_title
;
 Yttrium Calix[4]arene Complexes. Silylation and Silylamine Elimination
 Reactions on Model Oxo Surfaces
;
_journal_name_full 'Inorganic Chemistry'
_journal_page_first 4713
_journal_page_last 4720
_journal_paper_doi 10.1021/ic000147r
_journal_volume 39
_journal_year 2000
_chemical_compound_source 'see text'
_chemical_formula_moiety 'C50 H72 O4 Si2'
_chemical_formula_sum 'C50 H72 O4 Si2'
_chemical_formula_weight 793.26
_chemical_name_systematic
;
 ?
;
_space_group_IT_number 2
_symmetry_cell_setting triclinic
_symmetry_space_group_name_Hall '-P 1'
_symmetry_space_group_name_H-M 'P -1'
_atom_sites_solution_hydrogens difmap
_atom_sites_solution_primary direct
_atom_sites_solution_secondary difmap
_cell_angle_alpha 77.293(2)
_cell_angle_beta 65.019(2)
_cell_angle_gamma 72.234(2)
_cell_formula_units_Z 2
_cell_length_a 12.8914(3)
_cell_length_b 14.9270(5)
_cell_length_c 15.1652(4)
_cell_measurement_reflns_used 19914
_cell_measurement_temperature 143
_cell_measurement_theta_max 27.56
_cell_measurement_theta_min 1.42
_cell_volume 2505.01(13)
_computing_cell_refinement 'Denzo-SMN (Z. Otwinowski and W. Minor, 1997)'
_computing_data_collection 'collect (Nonius 1997)'
_computing_data_reduction 'Denzo-SMN (Z. Otwinowski and W. Minor, 1997)'
_computing_molecular_graphics 'PLATON (Spek, 1990)'
_computing_publication_material 'PLATON (Spek, 1990)'
_computing_structure_refinement 'SHELXL-97 (Sheldrick, 1997)'
_computing_structure_solution 'SIR-92 (Giacovazzo, 1992)'
_diffrn_ambient_temperature 143
_diffrn_measurement_device_type 'KappaCCD (Nonius)'
_diffrn_measurement_method rotation
_diffrn_radiation_monochromator graphite
_diffrn_radiation_source 'NONIUS FR 591 rotating anode'
_diffrn_radiation_type 'Mo K\a'
_diffrn_radiation_wavelength 0.71073
_diffrn_reflns_av_R_equivalents 0.0392
_diffrn_reflns_av_sigmaI/netI 0.0510
_diffrn_reflns_limit_h_max 14
_diffrn_reflns_limit_h_min -11
_diffrn_reflns_limit_k_max 16
_diffrn_reflns_limit_k_min -13
_diffrn_reflns_limit_l_max 16
_diffrn_reflns_limit_l_min -16
_diffrn_reflns_number 14588
_diffrn_reflns_reduction_process
;
 ?
;
_diffrn_reflns_theta_max 23.26
_diffrn_reflns_theta_min 1.44
_diffrn_standards_decay_% 0
_diffrn_standards_interval_count none
_diffrn_standards_interval_time none
_diffrn_standards_number none
_exptl_absorpt_coefficient_mu 0.11
_exptl_absorpt_correction_T_max 0.973
_exptl_absorpt_correction_T_min 0.932
_exptl_absorpt_correction_type empirical
_exptl_absorpt_process_details 'sortav (Blessing, 1995)'
_exptl_crystal_colour colorless
_exptl_crystal_density_diffrn 1.052
_exptl_crystal_density_meas ?
_exptl_crystal_density_method 'Not Measured'
_exptl_crystal_description cubic
_exptl_crystal_F_000 864
_exptl_crystal_size_max 0.250
_exptl_crystal_size_mid 0.250
_exptl_crystal_size_min 0.250
_refine_diff_density_max 0.353
_refine_diff_density_min -0.347
_refine_diff_density_rms 0.081
_refine_ls_extinction_method none
_refine_ls_goodness_of_fit_ref 1.161
_refine_ls_hydrogen_treatment 'H-atom refinement: see text '
_refine_ls_matrix_type full
_refine_ls_number_constraints 0
_refine_ls_number_parameters 721
_refine_ls_number_reflns 7140
_refine_ls_number_restraints 0
_refine_ls_restrained_S_all 1.161
_refine_ls_R_factor_all 0.0639
_refine_ls_R_factor_gt 0.0510
_refine_ls_shift/su_max 0.001
_refine_ls_shift/su_mean 0.000
_refine_ls_structure_factor_coef Fsqd
_refine_ls_weighting_details 'w=1/[\s^2^(Fo^2^)+(0.0581P)^2^+1.66P] where P=(Fo^2^+2Fc^2^)/3'
_refine_ls_weighting_scheme calc
_refine_ls_wR_factor_gt 0.1283
_refine_ls_wR_factor_ref 0.1403
_reflns_number_gt 6106
_reflns_number_total 7140
_reflns_threshold_expression >2sigma(i)
_cod_data_source_file ic000147r_1.cif
_cod_data_source_block compound-2
_cod_depositor_comments
;
The following automatic conversions were performed:

'_exptl_crystal_density_meas' value 'none' was changed to '?' - the
value is perceived as not measured.

Automatic conversion script
Id: cif_fix_values 3008 2015-01-20 13:52:24Z robertas 

The following automatic conversions were performed:

'_refine_ls_weighting_scheme' value 'calc
w=1/[\s^2^(Fo^2^)+(0.0581P)^2^+1.66P] where P=(Fo^2^+2Fc^2^)/3' was
changed to 'calc'. New tag '_refine_ls_weighting_details' was
created. The value of the new tag was set to
'w=1/[\s^2^(Fo^2^)+(0.0581P)^2^+1.66P] where P=(Fo^2^+2Fc^2^)/3'.

Automatic conversion script
Id: cif_fix_values 3143 2015-03-26 13:38:13Z robertas 
;
_cod_database_code 4321428

loop_
_symmetry_equiv_pos_as_xyz
x,y,z
-x,-y,-z

loop_
_atom_site_aniso_label
_atom_site_aniso_U_11
_atom_site_aniso_U_22
_atom_site_aniso_U_33
_atom_site_aniso_U_23
_atom_site_aniso_U_13
_atom_site_aniso_U_12
Si1 0.0204(4) 0.0207(4) 0.0303(4) 0.0006(3) -0.0073(3) -0.0077(3)
Si2 0.0235(4) 0.0422(5) 0.0271(4) 0.0104(3) -0.0141(3) -0.0114(3)
O1 0.0203(9) 0.0201(9) 0.0213(9) -0.0024(7) -0.0067(7) -0.0056(7)
O2 0.0193(9) 0.0206(9) 0.0247(9) -0.0004(7) -0.0104(7) -0.0052(7)
O3 0.0196(9) 0.0226(10) 0.0301(10) -0.0062(8) -0.0148(8) 0.0002(7)
O4 0.0182(9) 0.0328(11) 0.0218(9) -0.0077(8) -0.0023(8) -0.0117(8)
C1 0.0228(13) 0.0201(14) 0.0193(12) -0.0053(11) -0.0090(11) -0.0076(11)
C2 0.0199(13) 0.0207(13) 0.0211(13) -0.0065(11) -0.0075(11) -0.0071(11)
C3 0.0205(14) 0.0246(15) 0.0242(13) -0.0049(11) -0.0092(11) -0.0046(11)
C4 0.0254(14) 0.0283(15) 0.0209(13) -0.0043(11) -0.0086(11) -0.0079(12)
C5 0.0320(16) 0.0412(18) 0.0294(15) 0.0080(13) -0.0107(13) -0.0118(13)
C6 0.049(2) 0.060(3) 0.066(2) 0.029(2) -0.019(2) -0.0020(19)
C7 0.078(3) 0.073(3) 0.0351(19) 0.0068(18) -0.033(2) -0.017(2)
C8 0.066(2) 0.046(2) 0.064(2) 0.0216(19) -0.034(2) -0.0282(19)
C9 0.0207(14) 0.0305(15) 0.0187(13) -0.0039(11) -0.0028(11) -0.0110(12)
C10 0.0196(13) 0.0220(14) 0.0198(12) -0.0081(11) -0.0065(11) -0.0061(11)
C11 0.0196(13) 0.0237(15) 0.0235(14) -0.0068(12) -0.0056(11) -0.0041(11)
C12 0.0277(16) 0.0289(17) 0.0484(19) -0.0045(15) -0.0106(14) -0.0125(13)
C13 0.0366(18) 0.0298(18) 0.0499(19) -0.0135(15) -0.0066(15) -0.0126(14)
C14 0.043(2) 0.045(2) 0.053(2) 0.0160(17) -0.0260(17) -0.0164(17)
C21 0.0113(11) 0.0211(14) 0.0171(12) 0.0009(10) -0.0028(10) -0.0052(10)
C22 0.0146(12) 0.0211(14) 0.0166(12) -0.0031(10) -0.0034(10) -0.0062(10)
C23 0.0182(13) 0.0185(14) 0.0204(12) -0.0037(11) -0.0044(11) -0.0042(11)
C24 0.0162(12) 0.0219(14) 0.0207(12) 0.0004(11) -0.0058(10) -0.0049(11)
C25 0.0234(14) 0.0264(15) 0.0312(14) -0.0030(12) -0.0152(12) -0.0007(11)
C26 0.0261(16) 0.0380(19) 0.067(2) -0.0024(17) -0.0258(16) -0.0018(14)
C27 0.0429(19) 0.0280(18) 0.073(2) -0.0098(17) -0.0387(19) 0.0064(15)
C28 0.054(2) 0.062(3) 0.0357(18) 0.0050(17) -0.0239(17) 0.011(2)
C29 0.0173(13) 0.0285(15) 0.0178(12) -0.0007(11) -0.0063(11) -0.0079(11)
C30 0.0154(12) 0.0222(14) 0.0161(12) -0.0015(10) -0.0026(10) -0.0076(10)
C31 0.0192(13) 0.0209(14) 0.0224(13) -0.0040(11) -0.0067(11) -0.0065(11)
C41 0.0240(13) 0.0172(13) 0.0196(12) -0.0034(10) -0.0107(11) -0.0061(11)
C42 0.0179(13) 0.0214(14) 0.0213(12) -0.0069(11) -0.0090(11) -0.0036(10)
C43 0.0183(13) 0.0234(14) 0.0221(13) -0.0047(11) -0.0062(11) -0.0069(11)
C44 0.0251(14) 0.0197(14) 0.0229(13) -0.0040(11) -0.0112(11) -0.0047(11)
C45 0.0283(14) 0.0250(15) 0.0292(14) 0.0025(12) -0.0097(12) -0.0046(12)
C46 0.0388(19) 0.039(2) 0.070(2) 0.0252(19) -0.0230(18) -0.0091(16)
C47 0.069(3) 0.041(2) 0.092(3) 0.032(2) -0.050(2) -0.035(2)
C48 0.100(4) 0.054(3) 0.0348(19) 0.0033(18) -0.010(2) 0.001(2)
C49 0.0196(13) 0.0205(14) 0.0257(13) -0.0067(11) -0.0114(11) -0.0003(11)
C50 0.0196(13) 0.0186(13) 0.0202(12) -0.0079(10) -0.0084(10) -0.0039(10)
C51 0.0203(13) 0.0221(15) 0.0220(13) -0.0061(12) -0.0076(11) -0.0021(11)
C52 0.0309(17) 0.090(3) 0.0242(16) -0.0079(17) -0.0090(14) -0.0153(18)
C53 0.0314(17) 0.077(3) 0.0291(16) 0.0008(17) -0.0180(14) -0.0145(17)
C54 0.051(2) 0.045(2) 0.102(3) 0.037(2) -0.045(2) -0.0187(18)
C61 0.0134(12) 0.0170(13) 0.0217(13) -0.0027(10) -0.0041(10) 0.0002(10)
C62 0.0145(12) 0.0168(13) 0.0238(13) -0.0011(10) -0.0096(11) 0.0005(10)
C63 0.0188(13) 0.0208(14) 0.0300(14) 0.0006(11) -0.0132(12) -0.0057(11)
C64 0.0196(13) 0.0308(15) 0.0234(13) 0.0025(11) -0.0085(11) -0.0076(11)
C65 0.0283(15) 0.059(2) 0.0270(15) 0.0014(14) -0.0051(13) -0.0257(15)
C66 0.0282(18) 0.124(4) 0.047(2) 0.002(2) -0.0091(17) -0.035(2)
C67 0.076(3) 0.076(3) 0.072(3) 0.025(2) -0.010(2) -0.051(3)
C68 0.047(2) 0.157(5) 0.036(2) -0.024(3) 0.0123(18) -0.064(3)
C69 0.0195(13) 0.0309(16) 0.0202(13) -0.0017(11) -0.0067(11) -0.0041(11)
C70 0.0167(12) 0.0198(13) 0.0229(13) -0.0034(10) -0.0079(11) -0.0020(10)
C71 0.0179(13) 0.0209(14) 0.0252(13) -0.0025(11) -0.0108(11) -0.0043(11)

loop_
_atom_site_label
_atom_site_type_symbol
_atom_site_thermal_displace_type
_atom_site_fract_x
_atom_site_fract_y
_atom_site_fract_z
_atom_site_occupancy
_atom_site_U_iso_or_equiv
Si1 Si Uani 0.25060(6) 1.11696(5) 0.19812(5) 1.000 0.0245(2)
Si2 Si Uani 0.24808(6) 0.84163(6) -0.13848(5) 1.000 0.0309(3)
O1 O Uani 0.24095(14) 1.00633(12) 0.20209(11) 1.000 0.0208(5)
O2 O Uani 0.24638(14) 0.80903(11) -0.02562(12) 1.000 0.0211(5)
O3 O Uani 0.38159(15) 0.84439(12) 0.06418(13) 1.000 0.0229(6)
O4 O Uani 0.10052(15) 0.92043(13) 0.15618(12) 1.000 0.0240(6)
C1 C Uani 0.2482(2) 0.93448(17) 0.27665(17) 1.000 0.0192(8)
C2 C Uani 0.3563(2) 0.87430(17) 0.27134(17) 1.000 0.0194(8)
C3 C Uani 0.3579(2) 0.80089(19) 0.34607(18) 1.000 0.0227(8)
C4 C Uani 0.2565(2) 0.78443(19) 0.42415(18) 1.000 0.0243(8)
C5 C Uani 0.2598(2) 0.7040(2) 0.5065(2) 1.000 0.0358(9)
C6 C Uani 0.3817(3) 0.6385(3) 0.4854(3) 1.000 0.0682(14)
C7 C Uani 0.2243(4) 0.7493(3) 0.6008(3) 1.000 0.0604(15)
C8 C Uani 0.1704(4) 0.6483(3) 0.5256(3) 1.000 0.0565(12)
C9 C Uani 0.1495(2) 0.84520(19) 0.42492(18) 1.000 0.0236(8)
C10 C Uani 0.1430(2) 0.91938(17) 0.35257(17) 1.000 0.0196(8)
C11 C Uani 0.0227(2) 0.97780(19) 0.35286(19) 1.000 0.0227(8)
C12 C Uani 0.3999(3) 1.1197(2) 0.1818(3) 1.000 0.0349(10)
C13 C Uani 0.1450(3) 1.1639(2) 0.3164(3) 1.000 0.0396(11)
C14 C Uani 0.2130(3) 1.1812(3) 0.0928(3) 1.000 0.0465(12)
C21 C Uani 0.46903(19) 0.77082(17) 0.07961(16) 1.000 0.0176(7)
C22 C Uani 0.5065(2) 0.68408(17) 0.04195(16) 1.000 0.0177(7)
C23 C Uani 0.5987(2) 0.61579(18) 0.06035(17) 1.000 0.0199(8)
C24 C Uani 0.6552(2) 0.63077(17) 0.11463(17) 1.000 0.0204(7)
C25 C Uani 0.7585(2) 0.55718(19) 0.13345(19) 1.000 0.0266(8)
C26 C Uani 0.8684(3) 0.5974(2) 0.0857(3) 1.000 0.0428(11)
C27 C Uani 0.7889(3) 0.4652(2) 0.0891(3) 1.000 0.0450(11)
C28 C Uani 0.7281(4) 0.5348(3) 0.2436(2) 1.000 0.0560(13)
C29 C Uani 0.6135(2) 0.71856(18) 0.15194(17) 1.000 0.0211(8)
C30 C Uani 0.5215(2) 0.78805(17) 0.13625(16) 1.000 0.0185(7)
C31 C Uani 0.4711(2) 0.87946(18) 0.18351(18) 1.000 0.0206(8)
C41 C Uani 0.2241(2) 0.72821(17) 0.03840(17) 1.000 0.0189(7)
C42 C Uani 0.1092(2) 0.72455(17) 0.10197(17) 1.000 0.0191(8)
C43 C Uani 0.0929(2) 0.64425(18) 0.16785(18) 1.000 0.0209(8)
C44 C Uani 0.1853(2) 0.56948(17) 0.17655(17) 1.000 0.0217(8)
C45 C Uani 0.1603(2) 0.48355(19) 0.25232(19) 1.000 0.0293(8)
C46 C Uani 0.2722(3) 0.4107(3) 0.2522(3) 1.000 0.0539(11)
C47 C Uani 0.0880(4) 0.4352(3) 0.2274(4) 1.000 0.0619(16)
C48 C Uani 0.0884(5) 0.5157(3) 0.3540(3) 1.000 0.0747(18)
C49 C Uani 0.2988(2) 0.57851(18) 0.11481(18) 1.000 0.0213(8)
C50 C Uani 0.3202(2) 0.65617(17) 0.04542(17) 1.000 0.0183(7)
C51 C Uani 0.4466(2) 0.6634(2) -0.01604(18) 1.000 0.0217(8)
C52 C Uani 0.3726(3) 0.7617(3) -0.2251(2) 1.000 0.0484(13)
C53 C Uani 0.1080(3) 0.8383(3) -0.1433(2) 1.000 0.0443(13)
C54 C Uani 0.2694(4) 0.9627(3) -0.1634(4) 1.000 0.0663(14)
C61 C Uani 0.0038(2) 0.89627(17) 0.23201(17) 1.000 0.0191(7)
C62 C Uani -0.0514(2) 0.84226(17) 0.20908(17) 1.000 0.0188(7)
C63 C Uani -0.1525(2) 0.81814(18) 0.28077(18) 1.000 0.0222(8)
C64 C Uani -0.2016(2) 0.84622(19) 0.37483(18) 1.000 0.0250(8)
C65 C Uani -0.3150(2) 0.8189(2) 0.4505(2) 1.000 0.0373(10)
C66 C Uani -0.4121(3) 0.8546(4) 0.4103(3) 1.000 0.0661(16)
C67 C Uani -0.2909(4) 0.7099(3) 0.4705(4) 1.000 0.0788(17)
C68 C Uani -0.3581(4) 0.8606(5) 0.5469(3) 1.000 0.0780(19)
C69 C Uani -0.1425(2) 0.89761(19) 0.39538(19) 1.000 0.0245(8)
C70 C Uani -0.0399(2) 0.92295(17) 0.32582(17) 1.000 0.0201(7)
C71 C Uani 0.0034(2) 0.80812(19) 0.10869(18) 1.000 0.0205(8)
H1 H Uiso 0.346(3) 0.832(2) 0.036(2) 1.000 0.0340
H2 H Uiso 0.133(3) 0.946(2) 0.176(2) 1.000 0.0360
H3 H Uiso 0.432(2) 0.762(2) 0.3425(19) 1.000 0.0270
H6A H Uiso 0.382(4) 0.601(3) 0.426(4) 1.000 0.1030
H6B H Uiso 0.382(4) 0.588(4) 0.539(4) 1.000 0.1030
H6C H Uiso 0.437(4) 0.673(3) 0.485(3) 1.000 0.1030
H7A H Uiso 0.226(4) 0.695(3) 0.659(3) 1.000 0.0910
H7B H Uiso 0.147(4) 0.799(3) 0.617(3) 1.000 0.0910
H7C H Uiso 0.297(4) 0.782(3) 0.588(3) 1.000 0.0910
H8A H Uiso 0.176(3) 0.593(3) 0.583(3) 1.000 0.0850
H8B H Uiso 0.202(4) 0.614(3) 0.465(3) 1.000 0.0850
H8C H Uiso 0.090(4) 0.688(3) 0.539(3) 1.000 0.0850
H9 H Uiso 0.078(2) 0.8349(19) 0.474(2) 1.000 0.0280
H11A H Uiso 0.032(2) 1.036(2) 0.307(2) 1.000 0.0340
H11B H Uiso -0.029(2) 0.998(2) 0.420(2) 1.000 0.0340
H12A H Uiso 0.422(3) 1.079(3) 0.232(3) 1.000 0.0520
H12B H Uiso 0.398(3) 1.188(3) 0.187(2) 1.000 0.0520
H12C H Uiso 0.460(3) 1.099(2) 0.122(3) 1.000 0.0520
H13A H Uiso 0.164(3) 1.221(3) 0.323(2) 1.000 0.0590
H13B H Uiso 0.063(3) 1.187(2) 0.317(2) 1.000 0.0590
H13C H Uiso 0.145(3) 1.119(3) 0.373(3) 1.000 0.0590
H14A H Uiso 0.259(3) 1.144(3) 0.037(3) 1.000 0.0690
H14B H Uiso 0.132(4) 1.189(3) 0.105(3) 1.000 0.0690
H14C H Uiso 0.232(3) 1.246(3) 0.077(3) 1.000 0.0690
H23 H Uiso 0.622(2) 0.557(2) 0.0342(18) 1.000 0.0240
H26A H Uiso 0.889(3) 0.611(3) 0.008(3) 1.000 0.0640
H26B H Uiso 0.935(3) 0.549(3) 0.100(3) 1.000 0.0640
H26C H Uiso 0.853(3) 0.654(3) 0.114(3) 1.000 0.0640
H27A H Uiso 0.856(3) 0.421(3) 0.106(3) 1.000 0.0680
H27B H Uiso 0.811(3) 0.475(3) 0.018(3) 1.000 0.0680
H27C H Uiso 0.717(3) 0.441(3) 0.124(3) 1.000 0.0680
H28A H Uiso 0.714(4) 0.592(3) 0.271(3) 1.000 0.0840
H28B H Uiso 0.792(4) 0.487(3) 0.259(3) 1.000 0.0840
H28C H Uiso 0.655(4) 0.505(3) 0.274(3) 1.000 0.0840
H29 H Uiso 0.648(2) 0.7301(18) 0.1928(19) 1.000 0.0250
H31A H Uiso 0.528(2) 0.8888(19) 0.2070(19) 1.000 0.0310
H31B H Uiso 0.457(2) 0.930(2) 0.136(2) 1.000 0.0310
H43 H Uiso 0.015(2) 0.6430(18) 0.2103(19) 1.000 0.0250
H46A H Uiso 0.250(3) 0.358(3) 0.302(3) 1.000 0.0800
H46B H Uiso 0.321(4) 0.439(3) 0.272(3) 1.000 0.0800
H46C H Uiso 0.316(4) 0.387(3) 0.192(3) 1.000 0.0800
H47A H Uiso 0.067(4) 0.381(3) 0.275(3) 1.000 0.0930
H47B H Uiso 0.011(4) 0.480(3) 0.234(3) 1.000 0.0930
H47C H Uiso 0.151(4) 0.411(3) 0.160(3) 1.000 0.0930
H48A H Uiso 0.073(4) 0.462(4) 0.404(4) 1.000 0.1120
H48B H Uiso 0.155(4) 0.541(4) 0.363(4) 1.000 0.1120
H48C H Uiso 0.007(4) 0.562(4) 0.359(4) 1.000 0.1120
H49 H Uiso 0.364(2) 0.530(2) 0.1199(18) 1.000 0.0260
H51A H Uiso 0.447(2) 0.712(2) -0.070(2) 1.000 0.0330
H51B H Uiso 0.491(2) 0.603(2) -0.045(2) 1.000 0.0330
H52A H Uiso 0.370(3) 0.775(3) -0.288(3) 1.000 0.0720
H52B H Uiso 0.370(3) 0.691(3) -0.206(3) 1.000 0.0720
H52C H Uiso 0.448(4) 0.765(3) -0.226(3) 1.000 0.0720
H53A H Uiso 0.043(3) 0.886(3) -0.108(3) 1.000 0.0660
H53B H Uiso 0.116(3) 0.847(3) -0.205(3) 1.000 0.0660
H53C H Uiso 0.089(3) 0.775(3) -0.114(3) 1.000 0.0660
H54A H Uiso 0.205(4) 1.002(3) -0.115(3) 1.000 0.0990
H54B H Uiso 0.267(4) 0.986(3) -0.225(4) 1.000 0.0990
H54C H Uiso 0.343(4) 0.962(3) -0.156(3) 1.000 0.0990
H63 H Uiso -0.191(2) 0.7841(19) 0.2623(19) 1.000 0.0270
H66A H Uiso -0.393(4) 0.830(3) 0.346(4) 1.000 0.0990
H66B H Uiso -0.485(4) 0.836(3) 0.460(3) 1.000 0.0990
H66C H Uiso -0.426(4) 0.930(4) 0.399(3) 1.000 0.0990
H67A H Uiso -0.365(5) 0.690(4) 0.522(4) 1.000 0.1190
H67B H Uiso -0.235(5) 0.692(4) 0.505(4) 1.000 0.1190
H67C H Uiso -0.267(5) 0.679(4) 0.411(4) 1.000 0.1190
H68A H Uiso -0.376(4) 0.934(4) 0.531(4) 1.000 0.1180
H68B H Uiso -0.426(5) 0.842(4) 0.587(4) 1.000 0.1180
H68C H Uiso -0.296(5) 0.827(4) 0.577(4) 1.000 0.1180
H69 H Uiso -0.171(2) 0.9151(19) 0.461(2) 1.000 0.0290
H71A H Uiso -0.055(2) 0.7871(19) 0.0968(19) 1.000 0.0310
H71B H Uiso 0.030(2) 0.857(2) 0.058(2) 1.000 0.0310

loop_
_atom_type_symbol
_atom_type_description
_atom_type_scat_dispersion_real
_atom_type_scat_dispersion_imag
_atom_type_scat_source
Si Si 0.0817 0.0704 'International Tables Vol C Tables 4.2.6.8 and 6.1.1.4'
O O 0.0106 0.0060 'International Tables Vol C Tables 4.2.6.8 and 6.1.1.4'
H H 0.0000 0.0000 'International Tables Vol C Tables 4.2.6.8 and 6.1.1.4'
C C 0.0033 0.0016 'International Tables Vol C Tables 4.2.6.8 and 6.1.1.4'

loop_
_geom_angle_atom_site_label_1
_geom_angle_atom_site_label_2
_geom_angle_atom_site_label_3
_geom_angle
_geom_angle_site_symmetry_1
_geom_angle_site_symmetry_2
_geom_angle_site_symmetry_3
_geom_angle_publ_flag
O1 Si1 C12 111.59(12) . . . yes
O1 Si1 C13 108.47(12) . . . yes
O1 Si1 C14 103.95(15) . . . yes
C12 Si1 C13 108.00(18) . . . yes
C12 Si1 C14 111.63(19) . . . yes
C13 Si1 C14 113.17(18) . . . yes
O2 Si2 C52 110.17(13) . . . yes
O2 Si2 C53 111.03(12) . . . yes
O2 Si2 C54 102.45(19) . . . yes
C52 Si2 C53 109.02(18) . . . yes
C52 Si2 C54 111.6(2) . . . yes
C53 Si2 C54 112.4(2) . . . yes
Si1 O1 C1 125.00(16) . . . yes
Si2 O2 C41 131.27(16) . . . yes
C21 O3 H1 115(2) . . . no
C61 O4 H2 110(2) . . . no
O1 C1 C10 118.3(2) . . . yes
C2 C1 C10 121.0(2) . . . no
O1 C1 C2 120.5(2) . . . yes
C3 C2 C31 118.7(2) . . . no
C1 C2 C3 118.1(2) . . . no
C1 C2 C31 123.0(2) . . . no
C2 C3 C4 123.1(3) . . . no
C5 C4 C9 120.8(2) . . . no
C3 C4 C9 116.8(2) . . . no
C3 C4 C5 122.5(3) . . . no
C4 C5 C6 112.5(3) . . . no
C6 C5 C7 107.9(3) . . . no
C4 C5 C7 107.7(3) . . . no
C4 C5 C8 110.5(3) . . . no
C7 C5 C8 107.7(3) . . . no
C6 C5 C8 110.4(3) . . . no
C4 C9 C10 122.5(2) . . . no
C1 C10 C9 118.5(2) . . . no
C1 C10 C11 121.5(2) . . . no
C9 C10 C11 119.8(2) . . . no
C10 C11 C70 112.6(2) . . . no
C22 C21 C30 120.5(2) . . . no
O3 C21 C30 115.4(2) . . . yes
O3 C21 C22 124.0(2) . . . yes
C23 C22 C51 120.5(2) . . . no
C21 C22 C51 120.8(2) . . . no
C21 C22 C23 118.7(2) . . . no
C22 C23 C24 122.7(2) . . . no
C25 C24 C29 120.2(2) . . . no
C23 C24 C25 123.2(2) . . . no
C23 C24 C29 116.6(2) . . . no
C24 C25 C28 109.6(3) . . . no
C26 C25 C27 107.2(3) . . . no
C26 C25 C28 109.6(3) . . . no
C27 C25 C28 109.0(3) . . . no
C24 C25 C26 109.0(2) . . . no
C24 C25 C27 112.4(3) . . . no
C24 C29 C30 122.7(3) . . . no
C29 C30 C31 122.1(2) . . . no
C21 C30 C31 118.9(2) . . . no
C21 C30 C29 118.8(2) . . . no
C2 C31 C30 109.8(2) . . . no
O2 C41 C42 120.5(2) . . . yes
O2 C41 C50 118.2(2) . . . yes
C42 C41 C50 120.9(2) . . . no
C41 C42 C43 118.0(2) . . . no
C43 C42 C71 118.9(2) . . . no
C41 C42 C71 122.8(2) . . . no
C42 C43 C44 123.5(3) . . . no
C43 C44 C45 120.4(2) . . . no
C43 C44 C49 116.4(2) . . . no
C45 C44 C49 123.1(2) . . . no
C44 C45 C46 112.6(3) . . . no
C46 C45 C47 107.6(3) . . . no
C46 C45 C48 109.5(3) . . . no
C47 C45 C48 108.5(4) . . . no
C44 C45 C47 108.6(3) . . . no
C44 C45 C48 109.9(2) . . . no
C44 C49 C50 122.5(3) . . . no
C49 C50 C51 119.6(2) . . . no
C41 C50 C49 118.6(2) . . . no
C41 C50 C51 121.7(2) . . . no
C22 C51 C50 113.2(2) . . . no
O4 C61 C70 124.1(2) . . . yes
C62 C61 C70 120.6(2) . . . no
O4 C61 C62 115.4(2) . . . yes
C63 C62 C71 121.8(2) . . . no
C61 C62 C63 118.9(2) . . . no
C61 C62 C71 119.3(2) . . . no
C62 C63 C64 122.4(3) . . . no
C65 C64 C69 123.0(2) . . . no
C63 C64 C69 116.9(2) . . . no
C63 C64 C65 120.0(3) . . . no
C64 C65 C66 109.7(3) . . . no
C66 C65 C67 108.7(4) . . . no
C64 C65 C67 108.9(3) . . . no
C64 C65 C68 112.0(3) . . . no
C67 C65 C68 109.0(4) . . . no
C66 C65 C68 108.4(3) . . . no
C64 C69 C70 122.7(2) . . . no
C11 C70 C61 121.0(2) . . . no
C11 C70 C69 120.5(2) . . . no
C61 C70 C69 118.5(3) . . . no
C42 C71 C62 110.2(2) . . . no
C2 C3 H3 117.1(17) . . . no
C4 C3 H3 119.9(17) . . . no
C5 C6 H6A 97(3) . . . no
C5 C6 H6B 111(3) . . . no
C5 C6 H6C 110(3) . . . no
H6A C6 H6B 103(4) . . . no
H6A C6 H6C 132(4) . . . no
H6B C6 H6C 103(4) . . . no
C5 C7 H7A 109(2) . . . no
C5 C7 H7B 113(3) . . . no
C5 C7 H7C 106(2) . . . no
H7A C7 H7B 113(4) . . . no
H7A C7 H7C 105(4) . . . no
H7B C7 H7C 110(4) . . . no
C5 C8 H8A 108(2) . . . no
C5 C8 H8B 105(3) . . . no
C5 C8 H8C 113(3) . . . no
H8A C8 H8B 104(3) . . . no
H8A C8 H8C 113(3) . . . no
H8B C8 H8C 112(4) . . . no
C4 C9 H9 120.2(17) . . . no
C10 C9 H9 117.3(17) . . . no
C10 C11 H11A 109.8(18) . . . no
C10 C11 H11B 109.3(17) . . . no
C70 C11 H11A 109.5(17) . . . no
C70 C11 H11B 108.1(17) . . . no
H11A C11 H11B 107(2) . . . no
Si1 C12 H12A 110(3) . . . no
Si1 C12 H12B 108(2) . . . no
Si1 C12 H12C 114(3) . . . no
H12A C12 H12B 109(3) . . . no
H12A C12 H12C 106(3) . . . no
H12B C12 H12C 110(3) . . . no
Si1 C13 H13A 109.7(18) . . . no
Si1 C13 H13B 110.6(16) . . . no
Si1 C13 H13C 114(3) . . . no
H13A C13 H13B 104(3) . . . no
H13A C13 H13C 108(3) . . . no
H13B C13 H13C 110(3) . . . no
Si1 C14 H14A 109(3) . . . no
Si1 C14 H14B 112(3) . . . no
Si1 C14 H14C 109(2) . . . no
H14A C14 H14B 107(4) . . . no
H14A C14 H14C 111(3) . . . no
H14B C14 H14C 110(4) . . . no
C22 C23 H23 116.8(18) . . . no
C24 C23 H23 120.5(18) . . . no
C25 C26 H26A 108(2) . . . no
C25 C26 H26B 108(2) . . . no
C25 C26 H26C 109(3) . . . no
H26A C26 H26B 111(3) . . . no
H26A C26 H26C 112(3) . . . no
H26B C26 H26C 109(4) . . . no
C25 C27 H27A 107(2) . . . no
C25 C27 H27B 113(3) . . . no
C25 C27 H27C 104(2) . . . no
H27A C27 H27B 110(4) . . . no
H27A C27 H27C 110(4) . . . no
H27B C27 H27C 113(4) . . . no
C25 C28 H28A 109(2) . . . no
C25 C28 H28B 112(2) . . . no
C25 C28 H28C 108(2) . . . no
H28A C28 H28B 109(4) . . . no
H28A C28 H28C 113(4) . . . no
H28B C28 H28C 106(4) . . . no
C24 C29 H29 118.7(16) . . . no
C30 C29 H29 118.5(16) . . . no
C2 C31 H31A 108.3(15) . . . no
C2 C31 H31B 110.3(18) . . . no
C30 C31 H31A 109.4(16) . . . no
C30 C31 H31B 108.2(17) . . . no
H31A C31 H31B 111(2) . . . no
C42 C43 H43 116.9(16) . . . no
C44 C43 H43 119.6(16) . . . no
C45 C46 H46A 108(3) . . . no
C45 C46 H46B 110(3) . . . no
C45 C46 H46C 112(3) . . . no
H46A C46 H46B 107(4) . . . no
H46A C46 H46C 108(4) . . . no
H46B C46 H46C 111(4) . . . no
C45 C47 H47A 112(3) . . . no
C45 C47 H47B 108(3) . . . no
C45 C47 H47C 100(3) . . . no
H47A C47 H47B 104(4) . . . no
H47A C47 H47C 110(3) . . . no
H47B C47 H47C 123(4) . . . no
C45 C48 H48A 112(3) . . . no
C45 C48 H48B 99(3) . . . no
C45 C48 H48C 112(3) . . . no
H48A C48 H48B 106(5) . . . no
H48A C48 H48C 108(5) . . . no
H48B C48 H48C 120(4) . . . no
C44 C49 H49 118.9(16) . . . no
C50 C49 H49 118.5(16) . . . no
C22 C51 H51A 110.0(18) . . . no
C22 C51 H51B 110.1(17) . . . no
C50 C51 H51A 108.9(18) . . . no
C50 C51 H51B 107.9(17) . . . no
H51A C51 H51B 107(2) . . . no
Si2 C52 H52A 111(3) . . . no
Si2 C52 H52B 113(2) . . . no
Si2 C52 H52C 110(2) . . . no
H52A C52 H52B 104(4) . . . no
H52A C52 H52C 112(4) . . . no
H52B C52 H52C 106(4) . . . no
Si2 C53 H53A 112(3) . . . no
Si2 C53 H53B 109(3) . . . no
Si2 C53 H53C 111(3) . . . no
H53A C53 H53B 110(4) . . . no
H53A C53 H53C 108(4) . . . no
H53B C53 H53C 108(4) . . . no
Si2 C54 H54A 110(3) . . . no
Si2 C54 H54B 106(3) . . . no
Si2 C54 H54C 110(2) . . . no
H54A C54 H54B 109(4) . . . no
H54A C54 H54C 106(4) . . . no
H54B C54 H54C 116(4) . . . no
C62 C63 H63 117.3(16) . . . no
C64 C63 H63 120.2(16) . . . no
C65 C66 H66A 115(3) . . . no
C65 C66 H66B 109(3) . . . no
C65 C66 H66C 105(3) . . . no
H66A C66 H66B 108(4) . . . no
H66A C66 H66C 109(3) . . . no
H66B C66 H66C 110(4) . . . no
C65 C67 H67A 110(3) . . . no
C65 C67 H67B 105(3) . . . no
C65 C67 H67C 113(3) . . . no
H67A C67 H67B 104(5) . . . no
H67A C67 H67C 108(5) . . . no
H67B C67 H67C 118(5) . . . no
C65 C68 H68A 107(3) . . . no
C65 C68 H68B 106(4) . . . no
C65 C68 H68C 106(3) . . . no
H68A C68 H68B 110(5) . . . no
H68A C68 H68C 120(5) . . . no
H68B C68 H68C 107(5) . . . no
C64 C69 H69 119.5(18) . . . no
C70 C69 H69 117.8(18) . . . no
C42 C71 H71A 108.4(16) . . . no
C42 C71 H71B 108.0(18) . . . no
C62 C71 H71A 109.8(15) . . . no
C62 C71 H71B 111.7(17) . . . no
H71A C71 H71B 109(2) . . . no

loop_
_geom_bond_atom_site_label_1
_geom_bond_atom_site_label_2
_geom_bond_distance
_geom_bond_site_symmetry_1
_geom_bond_site_symmetry_2
_geom_bond_publ_flag
Si1 O1 1.6797(19) . . yes
Si1 C12 1.846(5) . . yes
Si1 C13 1.863(4) . . yes
Si1 C14 1.844(4) . . yes
Si2 O2 1.6659(18) . . yes
Si2 C52 1.862(4) . . yes
Si2 C53 1.854(4) . . yes
Si2 C54 1.844(5) . . yes
O1 C1 1.390(3) . . yes
O2 C41 1.393(3) . . yes
O3 C21 1.373(3) . . yes
O4 C61 1.374(3) . . yes
O3 H1 0.82(4) . . no
O4 H2 0.82(4) . . no
C1 C10 1.403(4) . . no
C1 C2 1.389(4) . . no
C2 C31 1.526(4) . . no
C2 C3 1.395(4) . . no
C3 C4 1.390(4) . . no
C4 C9 1.398(4) . . no
C4 C5 1.535(4) . . no
C5 C8 1.517(6) . . no
C5 C6 1.518(5) . . no
C5 C7 1.548(5) . . no
C9 C10 1.387(4) . . no
C10 C11 1.528(4) . . no
C11 C70 1.523(4) . . no
C21 C22 1.395(3) . . no
C21 C30 1.398(4) . . no
C22 C51 1.518(4) . . no
C22 C23 1.395(4) . . no
C23 C24 1.395(4) . . no
C24 C25 1.534(4) . . no
C24 C29 1.402(4) . . no
C25 C27 1.532(4) . . no
C25 C28 1.529(4) . . no
C25 C26 1.534(5) . . no
C29 C30 1.385(4) . . no
C30 C31 1.514(3) . . no
C41 C42 1.395(4) . . no
C41 C50 1.397(4) . . no
C42 C71 1.525(4) . . no
C42 C43 1.389(3) . . no
C43 C44 1.392(4) . . no
C44 C45 1.536(4) . . no
C44 C49 1.394(4) . . no
C45 C46 1.518(5) . . no
C45 C48 1.521(5) . . no
C45 C47 1.536(6) . . no
C49 C50 1.393(3) . . no
C50 C51 1.522(4) . . no
C61 C62 1.400(4) . . no
C61 C70 1.391(3) . . no
C62 C71 1.513(3) . . no
C62 C63 1.388(4) . . no
C63 C64 1.396(4) . . no
C64 C69 1.389(4) . . no
C64 C65 1.537(4) . . no
C65 C66 1.522(6) . . no
C65 C67 1.546(5) . . no
C65 C68 1.529(6) . . no
C69 C70 1.399(4) . . no
C3 H3 0.94(3) . . no
C6 H6A 1.16(5) . . no
C6 H6B 0.98(6) . . no
C6 H6C 1.00(5) . . no
C7 H7A 1.06(4) . . no
C7 H7B 1.01(5) . . no
C7 H7C 1.11(5) . . no
C8 H8A 1.07(4) . . no
C8 H8B 1.02(4) . . no
C8 H8C 0.98(5) . . no
C9 H9 0.94(3) . . no
C11 H11A 0.99(3) . . no
C11 H11B 1.01(3) . . no
C12 H12A 0.95(4) . . no
C12 H12B 1.03(4) . . no
C12 H12C 0.95(4) . . no
C13 H13A 0.99(4) . . no
C13 H13B 1.00(4) . . no
C13 H13C 0.97(4) . . no
C14 H14A 0.98(4) . . no
C14 H14B 0.95(6) . . no
C14 H14C 1.02(4) . . no
C23 H23 0.95(3) . . no
C26 H26A 1.08(4) . . no
C26 H26B 1.01(4) . . no
C26 H26C 0.96(4) . . no
C27 H27A 1.01(4) . . no
C27 H27B 0.98(4) . . no
C27 H27C 0.99(4) . . no
C28 H28A 0.97(4) . . no
C28 H28B 0.99(5) . . no
C28 H28C 1.05(5) . . no
C29 H29 0.97(3) . . no
C31 H31A 0.99(3) . . no
C31 H31B 0.95(3) . . no
C43 H43 0.94(3) . . no
C46 H46A 0.98(4) . . no
C46 H46B 1.02(5) . . no
C46 H46C 0.93(4) . . no
C47 H47A 0.98(4) . . no
C47 H47B 0.99(5) . . no
C47 H47C 1.06(4) . . no
C48 H48A 0.98(6) . . no
C48 H48B 1.10(6) . . no
C48 H48C 1.05(6) . . no
C49 H49 0.95(3) . . no
C51 H51A 0.97(3) . . no
C51 H51B 0.99(3) . . no
C52 H52A 0.94(4) . . no
C52 H52B 1.04(4) . . no
C52 H52C 0.98(6) . . no
C53 H53A 0.96(4) . . no
C53 H53B 0.88(4) . . no
C53 H53C 1.01(4) . . no
C54 H54A 0.97(4) . . no
C54 H54B 0.93(5) . . no
C54 H54C 1.00(6) . . no
C63 H63 0.96(3) . . no
C66 H66A 1.02(5) . . no
C66 H66B 1.00(5) . . no
C66 H66C 1.07(6) . . no
C67 H67A 1.03(6) . . no
C67 H67B 1.00(7) . . no
C67 H67C 0.99(6) . . no
C68 H68A 1.04(6) . . no
C68 H68B 0.92(7) . . no
C68 H68C 1.03(7) . . no
C69 H69 0.97(3) . . no
C71 H71A 0.99(3) . . no
C71 H71B 0.96(3) . . no

loop_
_geom_contact_atom_site_label_1
_geom_contact_atom_site_label_2
_geom_contact_distance
_geom_contact_site_symmetry_1
_geom_contact_site_symmetry_2
_geom_contact_publ_flag
Si1 C11 3.770(3) . . no
Si1 C31 3.790(3) . . no
Si2 C51 3.842(3) . . no
Si2 C71 3.795(3) . . no
Si1 H31B 3.20(3) . . no
Si1 H2 3.48(4) . . no
Si1 H11A 3.07(3) . . no
Si2 H1 3.34(4) . . no
Si2 H51A 3.12(3) . . no
Si2 H71B 3.11(3) . . no
O1 O3 3.139(2) . . no
O1 O4 2.878(3) . . no
O2 O3 2.838(3) . . no
O2 O4 3.104(2) . . no
O3 O2 2.838(3) . . no
O3 C50 3.240(3) . . no
O3 O1 3.139(2) . . no
O3 C2 3.137(3) . . no
O3 C41 3.225(3) . . no
O3 O4 3.206(3) . . no
O3 C1 3.311(3) . . no
O4 C41 3.320(3) . . no
O4 C10 3.244(3) . . no
O4 C42 3.165(3) . . no
O4 O3 3.206(3) . . no
O4 C1 3.218(3) . . no
O4 O1 2.878(3) . . no
O4 O2 3.104(2) . . no
O1 H11A 2.44(3) . . no
O1 H2 2.07(4) . . no
O1 H31B 2.50(3) . . no
O2 H71B 2.47(3) . . no
O2 H1 2.02(4) . . no
O2 H51A 2.43(3) . . no
O3 H31B 2.46(3) . . no
O3 H51A 2.84(3) . . no
O3 H12C 2.83(4) . 2_675 no
O4 H11A 2.84(3) . . no
O4 H71B 2.50(3) . . no
C1 O3 3.311(3) . . no
C1 O4 3.218(3) . . no
C2 O3 3.137(3) . . no
C3 C29 3.459(4) . . no
C10 O4 3.244(3) . . no
C10 C13 3.576(4) . . no
C11 Si1 3.770(3) . . no
C11 C13 3.431(5) . . no
C12 C31 3.417(4) . . no
C13 C10 3.576(4) . . no
C13 C11 3.431(5) . . no
C29 C3 3.459(4) . . no
C31 C12 3.417(4) . . no
C31 Si1 3.790(3) . . no
C41 O4 3.320(3) . . no
C41 O3 3.225(3) . . no
C42 O4 3.165(3) . . no
C43 C63 3.471(4) . . no
C50 O3 3.240(3) . . no
C51 Si2 3.842(3) . . no
C51 C52 3.573(4) . . no
C52 C51 3.573(4) . . no
C53 C71 3.448(4) . . no
C54 C63 3.583(5) . 2_575 no
C54 C62 3.552(6) . 2_575 no
C62 C54 3.552(6) . 2_575 no
C63 C43 3.471(4) . . no
C63 C54 3.583(5) . 2_575 no
C71 C53 3.448(4) . . no
C71 Si2 3.795(3) . . no
C1 H2 2.49(4) . . no
C1 H13C 3.06(4) . . no
C3 H6C 2.82(5) . . no
C3 H6A 2.94(5) . . no
C6 H3 2.51(3) . . no
C7 H9 3.07(3) . . no
C8 H9 2.76(3) . . no
C9 H7B 2.83(4) . . no
C9 H8C 2.70(4) . . no
C10 H13C 3.07(4) . . no
C10 H2 2.67(3) . . no
C11 H2 2.52(3) . . no
C12 H31B 2.86(3) . . no
C12 H54C 3.05(5) . 2_675 no
C13 H11A 2.79(3) . . no
C13 H47A 3.09(4) . 1_565 no
C13 H68C 3.06(7) . 2_576 no
C22 H49 3.10(3) . . no
C23 H27B 2.81(4) . . no
C23 H27C 2.79(4) . . no
C26 H29 2.95(3) . . no
C27 H23 2.53(3) . . no
C28 H29 2.83(3) . . no
C29 H28A 2.74(5) . . no
C29 H26C 2.78(5) . . no
C29 H3 2.90(3) . . no
C30 H3 2.82(3) . . no
C31 H12A 3.04(4) . . no
C41 H1 2.51(4) . . no
C43 H48C 2.77(6) . . no
C43 H47B 2.78(5) . . no
C46 H49 2.51(3) . . no
C47 H43 2.94(3) . . no
C48 H43 2.84(3) . . no
C49 H23 3.01(3) . 2_665 no
C49 H46C 2.82(4) . . no
C49 H46B 2.85(4) . . no
C50 H1 2.71(3) . . no
C51 H1 2.58(3) . . no
C52 H51A 2.78(3) . . no
C53 H14B 3.04(6) . 2_575 no
C53 H71B 2.83(3) . . no
C62 H43 2.83(3) . . no
C62 H54A 3.08(5) . 2_575 no
C63 H43 2.91(3) . . no
C63 H66A 2.79(6) . . no
C63 H67C 2.83(6) . . no
C63 H54B 2.96(5) . 2_575 no
C66 H63 2.84(3) . . no
C67 H63 2.96(3) . . no
C68 H69 2.50(3) . . no
C69 H68A 2.80(6) . . no
C69 H68C 2.83(6) . . no
C70 H9 3.07(3) . . no
H1 Si2 3.34(4) . . no
H1 O2 2.02(4) . . no
H1 C41 2.51(4) . . no
H1 C50 2.71(3) . . no
H1 C51 2.58(3) . . no
H1 H51A 2.36(4) . . no
H2 Si1 3.48(4) . . no
H2 O1 2.07(4) . . no
H2 C1 2.49(4) . . no
H2 C10 2.67(3) . . no
H2 C11 2.52(3) . . no
H2 H11A 2.32(4) . . no
H3 C6 2.51(3) . . no
H3 C29 2.90(3) . . no
H3 C30 2.82(3) . . no
H3 H6A 2.59(6) . . no
H3 H6C 2.29(5) . . no
H6A C3 2.94(5) . . no
H6A H3 2.59(6) . . no
H6A H8B 2.09(8) . . no
H6B H7A 2.48(7) . . no
H6B H8A 2.43(8) . . no
H6C C3 2.82(5) . . no
H6C H3 2.29(5) . . no
H6C H7C 2.30(6) . . no
H7A H6B 2.48(7) . . no
H7A H8A 2.46(7) . . no
H7B C9 2.83(4) . . no
H7B H9 2.57(6) . . no
H7B H13B 2.42(7) . 2_576 no
H7C H6C 2.30(6) . . no
H7C H52A 2.40(7) . 1_556 no
H8A H6B 2.43(8) . . no
H8A H7A 2.46(7) . . no
H8A H28B 2.57(6) . 2_666 no
H8B H6A 2.09(8) . . no
H8B H48B 2.43(8) . . no
H8C C9 2.70(4) . . no
H8C H9 2.19(5) . . no
H9 C7 3.07(3) . . no
H9 C8 2.76(3) . . no
H9 C70 3.07(3) . . no
H9 H7B 2.57(6) . . no
H9 H8C 2.19(5) . . no
H9 H11B 2.56(4) . . no
H11A Si1 3.07(3) . . no
H11A O1 2.44(3) . . no
H11A O4 2.84(3) . . no
H11A C13 2.79(3) . . no
H11A H2 2.32(4) . . no
H11A H13B 2.45(4) . . no
H11B H9 2.56(4) . . no
H11B H69 2.31(4) . . no
H12A C31 3.04(4) . . no
H12C H31B 2.50(4) . . no
H12C O3 2.83(4) . 2_675 no
H13A H46A 2.51(6) . 1_565 no
H13A H47A 2.45(6) . 1_565 no
H13A H68C 2.58(8) . 2_576 no
H13B H11A 2.45(4) . . no
H13B H7B 2.42(7) . 2_576 no
H13C C1 3.06(4) . . no
H13C C10 3.07(4) . . no
H13C H69 2.60(5) . 2_576 no
H14B C53 3.04(6) . 2_575 no
H23 C27 2.53(3) . . no
H23 H27B 2.30(5) . . no
H23 H27C 2.33(5) . . no
H23 H51B 2.33(4) . . no
H23 C49 3.01(3) . 2_665 no
H26A H27B 2.48(6) . . no
H26B H27A 2.39(6) . . no
H26B H28B 2.52(6) . . no
H26B H47B 2.51(6) . 1_655 no
H26C C29 2.78(5) . . no
H26C H28A 2.49(6) . . no
H26C H29 2.41(5) . . no
H26C H71A 2.52(5) . 1_655 no
H27A H26B 2.39(6) . . no
H27A H28B 2.43(6) . . no
H27B C23 2.81(4) . . no
H27B H23 2.30(5) . . no
H27B H26A 2.48(6) . . no
H27C C23 2.79(4) . . no
H27C H23 2.33(5) . . no
H27C H28C 2.38(6) . . no
H27C H52B 2.40(6) . 2_665 no
H28A C29 2.74(5) . . no
H28A H26C 2.49(6) . . no
H28A H29 2.26(5) . . no
H28B H26B 2.52(6) . . no
H28B H27A 2.43(6) . . no
H28B H8A 2.57(6) . 2_666 no
H28C H27C 2.38(6) . . no
H29 C26 2.95(3) . . no
H29 C28 2.83(3) . . no
H29 H26C 2.41(5) . . no
H29 H28A 2.26(5) . . no
H29 H31A 2.40(4) . . no
H31A H29 2.40(4) . . no
H31A H66A 2.59(6) . 1_655 no
H31B Si1 3.20(3) . . no
H31B O1 2.50(3) . . no
H31B O3 2.46(3) . . no
H31B C12 2.86(3) . . no
H31B H12C 2.50(4) . . no
H43 C47 2.94(3) . . no
H43 C48 2.84(3) . . no
H43 C62 2.83(3) . . no
H43 C63 2.91(3) . . no
H43 H47B 2.39(5) . . no
H43 H48C 2.29(6) . . no
H46A H13A 2.51(6) . 1_545 no
H46A H47A 2.47(7) . . no
H46A H48A 2.43(7) . . no
H46B C49 2.85(4) . . no
H46B H48B 2.29(7) . . no
H46B H49 2.34(5) . . no
H46C C49 2.82(4) . . no
H46C H47C 2.28(8) . . no
H46C H49 2.31(5) . . no
H46C H51B 2.56(6) . 2_665 no
H47A C13 3.09(4) . 1_545 no
H47A H13A 2.45(6) . 1_545 no
H47A H46A 2.47(7) . . no
H47A H48A 2.55(7) . . no
H47B C43 2.78(5) . . no
H47B H26B 2.51(6) . 1_455 no
H47B H43 2.39(5) . . no
H47B H48C 2.45(7) . . no
H47C H46C 2.28(8) . . no
H48A H46A 2.43(7) . . no
H48A H47A 2.55(7) . . no
H48B H8B 2.43(8) . . no
H48B H46B 2.29(7) . . no
H48C C43 2.77(6) . . no
H48C H43 2.29(6) . . no
H48C H47B 2.45(7) . . no
H49 C22 3.10(3) . . no
H49 C46 2.51(3) . . no
H49 H46B 2.34(5) . . no
H49 H46C 2.31(5) . . no
H49 H51B 2.56(4) . . no
H49 H51B 2.38(4) . 2_665 no
H51A Si2 3.12(3) . . no
H51A O2 2.43(3) . . no
H51A O3 2.84(3) . . no
H51A C52 2.78(3) . . no
H51A H1 2.36(4) . . no
H51A H52C 2.32(5) . . no
H51B H23 2.33(4) . . no
H51B H49 2.56(4) . . no
H51B H46C 2.56(6) . 2_665 no
H51B H49 2.38(4) . 2_665 no
H52A H7C 2.40(7) . 1_554 no
H52B H27C 2.40(6) . 2_665 no
H52C H51A 2.32(5) . . no
H53A H71B 2.40(5) . . no
H54A C62 3.08(5) . 2_575 no
H54B C63 2.96(5) . 2_575 no
H54C C12 3.05(5) . 2_675 no
H63 C66 2.84(3) . . no
H63 C67 2.96(3) . . no
H63 H66A 2.32(6) . . no
H63 H67C 2.45(6) . . no
H63 H71A 2.38(4) . . no
H66A C63 2.79(6) . . no
H66A H31A 2.59(6) . 1_455 no
H66A H63 2.32(6) . . no
H66B H67A 2.51(8) . . no
H66B H68B 2.38(8) . . no
H66C H68A 2.36(8) . . no
H67A H66B 2.51(8) . . no
H67A H68B 2.45(8) . . no
H67B H68C 2.27(8) . . no
H67C C63 2.83(6) . . no
H67C H63 2.45(6) . . no
H68A C69 2.80(6) . . no
H68A H66C 2.36(8) . . no
H68A H69 2.34(7) . . no
H68B H66B 2.38(8) . . no
H68B H67A 2.45(8) . . no
H68C C69 2.83(6) . . no
H68C H67B 2.27(8) . . no
H68C H69 2.30(7) . . no
H68C C13 3.06(7) . 2_576 no
H68C H13A 2.58(8) . 2_576 no
H69 C68 2.50(3) . . no
H69 H11B 2.31(4) . . no
H69 H68A 2.34(7) . . no
H69 H68C 2.30(7) . . no
H69 H13C 2.60(5) . 2_576 no
H71A H26C 2.52(5) . 1_455 no
H71A H63 2.38(4) . . no
H71B Si2 3.11(3) . . no
H71B O2 2.47(3) . . no
H71B O4 2.50(3) . . no
H71B C53 2.83(3) . . no
H71B H53A 2.40(5) . . no

loop_
_geom_hbond_atom_site_label_D
_geom_hbond_atom_site_label_H
_geom_hbond_atom_site_label_A
_geom_hbond_distance_DH
_geom_hbond_distance_HA
_geom_hbond_distance_DA
_geom_hbond_angle_DHA
_geom_hbond_site_symmetry_A
_geom_hbond_publ_flag
O3 H1 O2 0.82(4) 2.02(4) 2.838(3) 175(3) . yes
O4 H2 O1 0.82(4) 2.07(4) 2.878(3) 170(3) . yes
C11 H11A O1 0.99(3) 2.44(3) 2.863(3) 105(2) . yes
C31 H31B O1 0.95(3) 2.50(3) 2.927(3) 107(2) . yes
C51 H51A O2 0.97(3) 2.43(3) 2.857(3) 106(2) . yes
C71 H71B O2 0.96(3) 2.47(3) 2.930(3) 109(2) . yes

loop_
_geom_torsion_atom_site_label_1
_geom_torsion_atom_site_label_2
_geom_torsion_atom_site_label_3
_geom_torsion_atom_site_label_4
_geom_torsion
_geom_torsion_site_symmetry_1
_geom_torsion_site_symmetry_2
_geom_torsion_site_symmetry_3
_geom_torsion_site_symmetry_4
_geom_torsion_publ_flag
C12 Si1 O1 C1 67.5(2) . . . . no
C13 Si1 O1 C1 -51.3(3) . . . . no
C14 Si1 O1 C1 -172.0(2) . . . . no
C52 Si2 O2 C41 -66.9(3) . . . . no
C53 Si2 O2 C41 54.0(3) . . . . no
C54 Si2 O2 C41 174.2(3) . . . . no
Si1 O1 C1 C2 -90.5(3) . . . . no
Si1 O1 C1 C10 94.9(3) . . . . no
Si2 O2 C41 C42 -88.0(3) . . . . no
Si2 O2 C41 C50 99.5(3) . . . . no
C10 C1 C2 C31 171.5(2) . . . . no
O1 C1 C10 C9 177.3(2) . . . . no
C10 C1 C2 C3 -2.9(4) . . . . no
C2 C1 C10 C9 2.8(4) . . . . no
C2 C1 C10 C11 -172.7(2) . . . . no
O1 C1 C10 C11 1.8(4) . . . . no
O1 C1 C2 C3 -177.3(2) . . . . no
O1 C1 C2 C31 -2.9(4) . . . . no
C31 C2 C3 C4 -173.4(3) . . . . no
C1 C2 C31 C30 -117.4(3) . . . . no
C3 C2 C31 C30 56.9(3) . . . . no
C1 C2 C3 C4 1.2(4) . . . . no
C2 C3 C4 C9 0.6(4) . . . . no
C2 C3 C4 C5 -179.3(3) . . . . no
C3 C4 C5 C6 -7.8(4) . . . . no
C9 C4 C5 C6 172.4(3) . . . . no
C9 C4 C5 C7 -68.9(4) . . . . no
C9 C4 C5 C8 48.5(4) . . . . no
C3 C4 C9 C10 -0.7(4) . . . . no
C5 C4 C9 C10 179.2(2) . . . . no
C3 C4 C5 C7 111.0(3) . . . . no
C3 C4 C5 C8 -131.7(3) . . . . no
C4 C9 C10 C1 -0.9(4) . . . . no
C4 C9 C10 C11 174.6(2) . . . . no
C9 C10 C11 C70 -70.7(3) . . . . no
C1 C10 C11 C70 104.7(3) . . . . no
C10 C11 C70 C61 -67.2(3) . . . . no
C10 C11 C70 C69 112.3(3) . . . . no
O3 C21 C22 C23 178.1(2) . . . . no
O3 C21 C22 C51 -3.2(4) . . . . no
C22 C21 C30 C31 -174.5(2) . . . . no
C22 C21 C30 C29 1.8(4) . . . . no
O3 C21 C30 C31 6.2(3) . . . . no
C30 C21 C22 C23 -1.2(4) . . . . no
C30 C21 C22 C51 177.5(2) . . . . no
O3 C21 C30 C29 -177.6(2) . . . . no
C21 C22 C51 C50 -67.2(3) . . . . no
C23 C22 C51 C50 111.4(3) . . . . no
C51 C22 C23 C24 -178.9(2) . . . . no
C21 C22 C23 C24 -0.2(4) . . . . no
C22 C23 C24 C25 -178.6(2) . . . . no
C22 C23 C24 C29 0.9(4) . . . . no
C23 C24 C25 C27 -2.0(4) . . . . no
C23 C24 C25 C28 -123.3(3) . . . . no
C29 C24 C25 C27 178.5(3) . . . . no
C29 C24 C25 C28 57.2(4) . . . . no
C29 C24 C25 C26 -62.7(3) . . . . no
C23 C24 C25 C26 116.7(3) . . . . no
C25 C24 C29 C30 179.2(2) . . . . no
C23 C24 C29 C30 -0.3(4) . . . . no
C24 C29 C30 C21 -1.0(4) . . . . no
C24 C29 C30 C31 175.1(2) . . . . no
C21 C30 C31 C2 75.0(3) . . . . no
C29 C30 C31 C2 -101.2(3) . . . . no
O2 C41 C42 C43 -176.5(2) . . . . no
O2 C41 C42 C71 -2.6(4) . . . . no
O2 C41 C50 C49 174.9(2) . . . . no
O2 C41 C50 C51 -1.2(4) . . . . no
C42 C41 C50 C49 2.5(4) . . . . no
C42 C41 C50 C51 -173.7(2) . . . . no
C50 C41 C42 C43 -4.3(4) . . . . no
C50 C41 C42 C71 169.6(2) . . . . no
C41 C42 C43 C44 2.9(4) . . . . no
C43 C42 C71 C62 58.1(3) . . . . no
C71 C42 C43 C44 -171.2(2) . . . . no
C41 C42 C71 C62 -115.7(3) . . . . no
C42 C43 C44 C45 179.1(2) . . . . no
C42 C43 C44 C49 0.2(4) . . . . no
C43 C44 C45 C47 62.2(3) . . . . no
C43 C44 C45 C48 -56.3(4) . . . . no
C49 C44 C45 C46 0.1(4) . . . . no
C43 C44 C45 C46 -178.7(3) . . . . no
C43 C44 C49 C50 -2.1(4) . . . . no
C45 C44 C49 C50 179.0(3) . . . . no
C49 C44 C45 C47 -118.9(3) . . . . no
C49 C44 C45 C48 122.5(4) . . . . no
C44 C49 C50 C41 0.8(4) . . . . no
C44 C49 C50 C51 177.1(2) . . . . no
C41 C50 C51 C22 105.3(3) . . . . no
C49 C50 C51 C22 -70.9(3) . . . . no
C70 C61 C62 C63 1.9(4) . . . . no
C70 C61 C62 C71 -175.4(2) . . . . no
O4 C61 C70 C69 177.0(2) . . . . no
C62 C61 C70 C11 177.1(2) . . . . no
O4 C61 C70 C11 -3.5(4) . . . . no
O4 C61 C62 C63 -177.5(2) . . . . no
O4 C61 C62 C71 5.2(3) . . . . no
C62 C61 C70 C69 -2.4(4) . . . . no
C71 C62 C63 C64 177.6(3) . . . . no
C61 C62 C71 C42 76.4(3) . . . . no
C61 C62 C63 C64 0.4(4) . . . . no
C63 C62 C71 C42 -100.8(3) . . . . no
C62 C63 C64 C69 -2.0(4) . . . . no
C62 C63 C64 C65 178.8(3) . . . . no
C69 C64 C65 C68 3.9(4) . . . . no
C63 C64 C69 C70 1.5(4) . . . . no
C65 C64 C69 C70 -179.4(3) . . . . no
C63 C64 C65 C67 62.4(4) . . . . no
C63 C64 C65 C68 -176.9(3) . . . . no
C63 C64 C65 C66 -56.5(4) . . . . no
C69 C64 C65 C67 -116.7(3) . . . . no
C69 C64 C65 C66 124.4(3) . . . . no
C64 C69 C70 C61 0.7(4) . . . . no
C64 C69 C70 C11 -178.8(3) . . . . no

loop_
_cod_related_entry_id
_cod_related_entry_database
_cod_related_entry_code
1 ChemSpider 9139058
